data_7011178
loop_
_publ_author_name
'Goutam Kumar Patra'
'Israel Goldberg'

_publ_section_title
;
 Coordination polymers of transition metal ions with polydentate imine
 ligands. Syntheses, materials characterization, and crystal structures
 of polymeric complexes of copper(I), silver(I) and zinc(II)
;
_journal_issue 6
_journal_name_full 'J. Chem. Soc., Dalton Trans.'
_journal_page_first 1051
_journal_page_last 1057
_journal_paper_doi 10.1039/b108616b
_journal_year 2002
_chemical_formula_sum 'C16 H18 N4'
_chemical_formula_weight 266.34
_space_group_IT_number 14
_symmetry_cell_setting monoclinic
_symmetry_space_group_name_Hall '-P 2ybc'
_symmetry_space_group_name_H-M 'P 1 21/c 1'
_atom_sites_solution_hydrogens geom
_atom_sites_solution_primary direct
_atom_sites_solution_secondary difmap
_audit_creation_method SHELXL-97
_cell_angle_alpha 90.00
_cell_angle_beta 110.490(3)
_cell_angle_gamma 90.00
_cell_formula_units_Z 2
_cell_length_a 7.3740(5)
_cell_length_b 10.9250(9)
_cell_length_c 8.9120(9)
_cell_measurement_reflns_used 1419
_cell_measurement_temperature 110(2)
_cell_measurement_theta_max 27.49
_cell_measurement_theta_min 2.95
_cell_volume 672.54(10)
_computing_cell_refinement Denzo
_computing_data_collection 'Collect, Nonius B.V.'
_computing_data_reduction Denzo
_computing_structure_refinement 'SHELXL-97 (Sheldrick, 1997)'
_computing_structure_solution SIR-92
_diffrn_ambient_temperature 110(2)
_diffrn_detector_area_resol_mean '56 microns'
_diffrn_measured_fraction_theta_full 0.937
_diffrn_measured_fraction_theta_max 0.937
_diffrn_measurement_device_type 'Nonius KappaCCD'
_diffrn_measurement_method '1.4 deg. Phi scans'
_diffrn_radiation_monochromator graphite
_diffrn_radiation_source 'fine-focus sealed tube'
_diffrn_radiation_type MoK\a
_diffrn_radiation_wavelength 0.71070
_diffrn_reflns_av_R_equivalents 0.0000
_diffrn_reflns_av_sigmaI/netI 0.0760
_diffrn_reflns_limit_h_max 8
_diffrn_reflns_limit_h_min 0
_diffrn_reflns_limit_k_max 13
_diffrn_reflns_limit_k_min 0
_diffrn_reflns_limit_l_max 10
_diffrn_reflns_limit_l_min -11
_diffrn_reflns_number 1419
_diffrn_reflns_theta_full 27.49
_diffrn_reflns_theta_max 27.49
_diffrn_reflns_theta_min 2.95
_exptl_absorpt_coefficient_mu 0.081
_exptl_crystal_colour white
_exptl_crystal_density_diffrn 1.315
_exptl_crystal_density_method 'not measured'
_exptl_crystal_description needles
_exptl_crystal_F_000 284
_exptl_crystal_size_max 0.35
_exptl_crystal_size_mid 0.10
_exptl_crystal_size_min 0.05
_refine_diff_density_max 0.260
_refine_diff_density_min -0.295
_refine_diff_density_rms 0.064
_refine_ls_extinction_method none
_refine_ls_goodness_of_fit_ref 1.050
_refine_ls_hydrogen_treatment constr
_refine_ls_matrix_type full
_refine_ls_number_parameters 92
_refine_ls_number_reflns 1419
_refine_ls_number_restraints 0
_refine_ls_restrained_S_all 1.050
_refine_ls_R_factor_all 0.1211
_refine_ls_R_factor_gt 0.0660
_refine_ls_shift/su_max 0.345
_refine_ls_shift/su_mean 0.013
_refine_ls_structure_factor_coef Fsqd
_refine_ls_weighting_details 'calc w=1/[\s^2^(Fo^2^)+(0.0757P)^2^+0.4131P] where P=(Fo^2^+2Fc^2^)/3'
_refine_ls_weighting_scheme calc
_refine_ls_wR_factor_gt 0.1553
_refine_ls_wR_factor_ref 0.1886
_reflns_number_gt 860
_reflns_number_total 1419
_reflns_threshold_expression >2sigma(I)
_cod_data_source_file b108616b.txt
_cod_data_source_block Compound-1b
_cod_original_sg_symbol_H-M P21/c
_cod_database_code 7011178

loop_
_symmetry_equiv_pos_as_xyz
'x, y, z'
'-x, y+1/2, -z+1/2'
'-x, -y, -z'
'x, -y-1/2, z-1/2'

loop_
_atom_site_label
_atom_site_type_symbol
_atom_site_fract_x
_atom_site_fract_y
_atom_site_fract_z
_atom_site_U_iso_or_equiv
_atom_site_adp_type
_atom_site_occupancy
_atom_site_symmetry_multiplicity
_atom_site_calc_flag
_atom_site_refinement_flags
_atom_site_disorder_assembly
_atom_site_disorder_group
C1 C 0.4578(4) 0.0478(3) 0.9362(3) 0.0283(7) Uani 1 1 d . . .
H1A H 0.3458 0.0876 0.9530 0.034 Uiso 1 1 calc R . .
H1B H 0.5561 0.1114 0.9435 0.034 Uiso 1 1 calc R . .
N2 N 0.3954(3) -0.0096(2) 0.7772(2) 0.0242(6) Uani 1 1 d . . .
C3 C 0.3072(3) 0.0572(2) 0.6553(3) 0.0217(6) Uani 1 1 d . . .
C4 C 0.2442(3) -0.0031(2) 0.4946(3) 0.0214(6) Uani 1 1 d . . .
C5 C 0.1278(4) 0.0570(3) 0.3563(3) 0.0258(6) Uani 1 1 d . . .
H5 H 0.0860 0.1385 0.3623 0.031 Uiso 1 1 calc R . .
C6 C 0.0733(4) -0.0030(3) 0.2097(3) 0.0293(7) Uani 1 1 d . . .
H6 H -0.0067 0.0398 0.1175 0.035 Uiso 1 1 calc R . .
N7 N 0.1265(3) -0.1171(2) 0.1902(3) 0.0292(6) Uani 1 1 d . . .
C8 C 0.2383(4) -0.1742(3) 0.3234(3) 0.0261(6) Uani 1 1 d . . .
H8 H 0.2781 -0.2556 0.3135 0.031 Uiso 1 1 calc R . .
C9 C 0.3001(4) -0.1219(2) 0.4757(3) 0.0236(6) Uani 1 1 d . . .
H9 H 0.3797 -0.1670 0.5658 0.028 Uiso 1 1 calc R . .
C10 C 0.2625(4) 0.1907(3) 0.6601(3) 0.0287(7) Uani 1 1 d . . .
H10A H 0.3011 0.2177 0.7718 0.043 Uiso 1 1 calc R . .
H10B H 0.1232 0.2040 0.6065 0.043 Uiso 1 1 calc R . .
H10C H 0.3339 0.2377 0.6053 0.043 Uiso 1 1 calc R . .

loop_
_atom_site_aniso_label
_atom_site_aniso_U_11
_atom_site_aniso_U_22
_atom_site_aniso_U_33
_atom_site_aniso_U_23
_atom_site_aniso_U_13
_atom_site_aniso_U_12
C1 0.0395(16) 0.0235(15) 0.0182(14) -0.0030(12) 0.0055(11) -0.0003(12)
N2 0.0319(13) 0.0223(13) 0.0159(11) -0.0025(9) 0.0054(9) -0.0025(9)
C3 0.0230(14) 0.0231(14) 0.0180(13) 0.0004(11) 0.0058(10) -0.0021(10)
C4 0.0217(14) 0.0234(14) 0.0183(13) -0.0010(11) 0.0060(9) -0.0012(10)
C5 0.0297(15) 0.0241(15) 0.0227(14) 0.0014(11) 0.0079(11) -0.0004(11)
C6 0.0347(16) 0.0310(16) 0.0185(14) 0.0037(12) 0.0046(11) 0.0063(12)
N7 0.0325(13) 0.0315(15) 0.0206(12) 0.0000(10) 0.0055(9) 0.0007(10)
C8 0.0311(15) 0.0249(15) 0.0218(14) -0.0024(12) 0.0085(11) 0.0005(11)
C9 0.0268(14) 0.0227(15) 0.0195(13) 0.0012(11) 0.0059(10) 0.0015(10)
C10 0.0366(16) 0.0221(15) 0.0242(14) 0.0011(12) 0.0068(11) 0.0019(11)

loop_
_atom_type_symbol
_atom_type_description
_atom_type_scat_dispersion_real
_atom_type_scat_dispersion_imag
_atom_type_scat_source
C C 0.0033 0.0016 'International Tables Vol C Tables 4.2.6.8 and 6.1.1.4'
H H 0.0000 0.0000 'International Tables Vol C Tables 4.2.6.8 and 6.1.1.4'
N N 0.0061 0.0033 'International Tables Vol C Tables 4.2.6.8 and 6.1.1.4'

loop_
_geom_angle_atom_site_label_1
_geom_angle_atom_site_label_2
_geom_angle_atom_site_label_3
_geom_angle
_geom_angle_site_symmetry_1
_geom_angle_site_symmetry_3
_geom_angle_publ_flag
N2 C1 C1 109.8(3) . 3_657 ?
N2 C1 H1A 109.7 . . ?
C1 C1 H1A 109.7 3_657 . ?
N2 C1 H1B 109.7 . . ?
C1 C1 H1B 109.7 3_657 . ?
H1A C1 H1B 108.2 . . ?
C3 N2 C1 118.0(2) . . ?
N2 C3 C4 117.2(2) . . ?
N2 C3 C10 125.5(2) . . ?
C4 C3 C10 117.3(2) . . ?
C9 C4 C5 116.7(2) . . ?
C9 C4 C3 121.4(2) . . ?
C5 C4 C3 121.9(2) . . ?
C6 C5 C4 119.7(3) . . ?
C6 C5 H5 120.2 . . ?
C4 C5 H5 120.2 . . ?
N7 C6 C5 124.1(3) . . ?
N7 C6 H6 117.9 . . ?
C5 C6 H6 117.9 . . ?
C6 N7 C8 115.9(2) . . ?
N7 C8 C9 124.2(3) . . ?
N7 C8 H8 117.9 . . ?
C9 C8 H8 117.9 . . ?
C4 C9 C8 119.4(2) . . ?
C4 C9 H9 120.3 . . ?
C8 C9 H9 120.3 . . ?
C3 C10 H10A 109.5 . . ?
C3 C10 H10B 109.5 . . ?
H10A C10 H10B 109.5 . . ?
C3 C10 H10C 109.5 . . ?
H10A C10 H10C 109.5 . . ?
H10B C10 H10C 109.5 . . ?

loop_
_geom_bond_atom_site_label_1
_geom_bond_atom_site_label_2
_geom_bond_distance
_geom_bond_site_symmetry_2
_geom_bond_publ_flag
C1 N2 1.469(3) . ?
C1 C1 1.508(5) 3_657 ?
C1 H1A 0.9900 . ?
C1 H1B 0.9900 . ?
N2 C3 1.281(3) . ?
C3 C4 1.495(3) . ?
C3 C10 1.499(4) . ?
C4 C9 1.390(4) . ?
C4 C5 1.395(4) . ?
C5 C6 1.389(4) . ?
C5 H5 0.9500 . ?
C6 N7 1.336(4) . ?
C6 H6 0.9500 . ?
N7 C8 1.339(3) . ?
C8 C9 1.394(3) . ?
C8 H8 0.9500 . ?
C9 H9 0.9500 . ?
C10 H10A 0.9800 . ?
C10 H10B 0.9800 . ?
C10 H10C 0.9800 . ?

loop_
_geom_torsion_atom_site_label_1
_geom_torsion_atom_site_label_2
_geom_torsion_atom_site_label_3
_geom_torsion_atom_site_label_4
_geom_torsion
_geom_torsion_site_symmetry_1
_geom_torsion_site_symmetry_2
_geom_torsion_site_symmetry_3
_geom_torsion_site_symmetry_4
_geom_torsion_publ_flag
C1 C1 N2 C3 175.0(3) 3_657 . . . ?
C1 N2 C3 C4 -179.7(2) . . . . ?
C1 N2 C3 C10 0.5(4) . . . . ?
N2 C3 C4 C9 -8.1(4) . . . . ?
C10 C3 C4 C9 171.8(2) . . . . ?
N2 C3 C4 C5 172.4(3) . . . . ?
C10 C3 C4 C5 -7.8(4) . . . . ?
C9 C4 C5 C6 0.3(4) . . . . ?
C3 C4 C5 C6 179.9(2) . . . . ?
C4 C5 C6 N7 -0.4(4) . . . . ?
C5 C6 N7 C8 0.4(4) . . . . ?
C6 N7 C8 C9 -0.2(4) . . . . ?
C5 C4 C9 C8 -0.2(4) . . . . ?
C3 C4 C9 C8 -179.8(2) . . . . ?
N7 C8 C9 C4 0.2(4) . . . . ?
N2 C1 C1 N2 180.0 . . 3_657 3_657 ?
